data_1570063
loop_
_publ_author_name
'Adamek, Jan'
'Marek-Urban, Paulina H'
'Wo&#x17a;niak, Krzysztof'
'Durka, Krzysztof'
'Luli&#x144;ski, Sergiusz'

_publ_section_title
;
 Highly electron-deficient 3,6-diaza-9-borafluorene scaffolds for the
 construction of luminescent chelate complexes.
;
_journal_issue 43
_journal_name_full 'Chemical science'
_journal_page_first 12133
_journal_page_last 12142
_journal_paper_doi 10.1039/d3sc03876a
_journal_volume 14
_journal_year 2023
_chemical_formula_moiety 'C10 H5 B F4 N2 O2'
_chemical_formula_sum 'C10 H5 B F4 N2 O2'
_chemical_formula_weight 271.97
_chemical_name_systematic
;
 2,4,5,7-Tetrafluoro-3,6-diaza-9-hydroxy-9-borafluorene 
;
_space_group_crystal_system tetragonal
_space_group_IT_number 122
_space_group_name_Hall 'I -4 2bw'
_space_group_name_H-M_alt 'I -4 2 d'
_atom_sites_solution_hydrogens mixed
_audit_creation_method SHELXL-2013
_audit_update_record
;
2023-09-08 deposited with the CCDC.	2023-10-05 downloaded from the CCDC.
;
_cell_angle_alpha 90
_cell_angle_beta 90
_cell_angle_gamma 90
_cell_formula_units_Z 8
_cell_length_a 22.1078(2)
_cell_length_b 22.1078(2)
_cell_length_c 4.35580(10)
_cell_measurement_reflns_used 4706
_cell_measurement_temperature 100(2)
_cell_measurement_theta_max 77.1730
_cell_measurement_theta_min 3.9570
_cell_volume 2128.92(6)
_computing_cell_refinement 'CrysAlisPro 1.171.42.70a (Rigaku OD, 2022)'
_computing_data_collection 'CrysAlisPro 1.171.42.70a (Rigaku OD, 2022)'
_computing_data_reduction 'CrysAlisPro 1.171.42.70a (Rigaku OD, 2022)'
_computing_structure_refinement 'SHELXL-2013 (Sheldrick, 2013)'
_diffrn_ambient_environment N~2~
_diffrn_ambient_temperature 100.00(10)
_diffrn_detector 'Hybrid Pixel Array Detector'
_diffrn_detector_area_resol_mean 10.0000
_diffrn_detector_type HyPix
_diffrn_measured_fraction_theta_full 1.000
_diffrn_measured_fraction_theta_max 1.000
_diffrn_measurement_device 'four-circle diffractometer'
_diffrn_measurement_device_type 'SuperNova, Dual, Cu at home/near, HyPix'
_diffrn_radiation_monochromator mirror
_diffrn_radiation_probe x-ray
_diffrn_radiation_type 'Cu K\a'
_diffrn_radiation_wavelength 1.54184
_diffrn_reflns_av_R_equivalents 0.0250
_diffrn_reflns_av_unetI/netI 0.0156
_diffrn_reflns_Laue_measured_fraction_full 1.000
_diffrn_reflns_Laue_measured_fraction_max 1.000
_diffrn_reflns_limit_h_max 27
_diffrn_reflns_limit_h_min -22
_diffrn_reflns_limit_k_max 27
_diffrn_reflns_limit_k_min -27
_diffrn_reflns_limit_l_max 5
_diffrn_reflns_limit_l_min -5
_diffrn_reflns_number 7990
_diffrn_reflns_point_group_measured_fraction_full 1.000
_diffrn_reflns_point_group_measured_fraction_max 1.000
_diffrn_reflns_theta_full 67.679
_diffrn_reflns_theta_max 77.357
_diffrn_reflns_theta_min 3.999
_diffrn_source 'micro-focus sealed X-ray tube'
_diffrn_source_type 'SuperNova (Cu) X-ray Source'
_exptl_absorpt_coefficient_mu 1.462
_exptl_absorpt_correction_T_max 1.000
_exptl_absorpt_correction_T_min 0.877
_exptl_absorpt_correction_type gaussian
_exptl_absorpt_process_details
;
CrysAlisPro 1.171.42.70a (Rigaku Oxford Diffraction, 2022)
Numerical absorption correction based on gaussian integration over
a multifaceted crystal model
Empirical absorption correction using spherical harmonics,
implemented in SCALE3 ABSPACK scaling algorithm.
;
_exptl_crystal_colour colourless
_exptl_crystal_density_diffrn 1.697
_exptl_crystal_description block
_exptl_crystal_F_000 1088
_exptl_crystal_recrystallization_method 'Re-crystallisation from solvent: DMSO'
_exptl_crystal_size_max 0.162
_exptl_crystal_size_mid 0.066
_exptl_crystal_size_min 0.039
_refine_diff_density_max 0.220
_refine_diff_density_min -0.150
_refine_diff_density_rms 0.036
_refine_ls_abs_structure_details
;
 Refined as an inversion twin.
;
_refine_ls_abs_structure_Flack 0.52(19)
_refine_ls_extinction_method none
_refine_ls_goodness_of_fit_ref 1.046
_refine_ls_hydrogen_treatment mixed
_refine_ls_matrix_type full
_refine_ls_number_parameters 94
_refine_ls_number_reflns 1146
_refine_ls_number_restraints 0
_refine_ls_restrained_S_all 1.046
_refine_ls_R_factor_all 0.0268
_refine_ls_R_factor_gt 0.0261
_refine_ls_shift/su_max 0.000
_refine_ls_shift/su_mean 0.000
_refine_ls_structure_factor_coef Fsqd
_refine_ls_weighting_details 'w=1/[\s^2^(Fo^2^)+(0.0381P)^2^+1.1538P] where P=(Fo^2^+2Fc^2^)/3'
_refine_ls_weighting_scheme calc
_refine_ls_wR_factor_gt 0.0685
_refine_ls_wR_factor_ref 0.0689
_reflns_Friedel_coverage 0.685
_reflns_Friedel_fraction_full 1.000
_reflns_Friedel_fraction_max 1.000
_reflns_number_gt 1123
_reflns_number_total 1146
_reflns_threshold_expression 'I > 2\s(I)'
_cod_data_source_file d3sc03876a3.cif
_cod_data_source_block 7
_cod_depositor_comments 'Adding full bibliography for 1570062--1570068.cif.'
_cod_database_code 1570063
_shelx_space_group_comment
;
The symmetry employed for this shelxl refinement is uniquely defined
by the following loop, which should always be used as a source of
symmetry information in preference to the above space-group names.
They are only intended as comments.
;
_oxdiff_exptl_absorpt_empirical_full_min 0.798
_oxdiff_exptl_absorpt_empirical_full_max 1.500
_oxdiff_exptl_absorpt_empirical_details
;
Empirical correction (ABSPACK) includes:
- Absorption correction using spherical harmonics
- Frame scaling
;
_shelxl_version_number 2013-4

loop_
_space_group_symop_operation_xyz
'x, y, z'
'-x, -y, z'
'y, -x, -z'
'-y, x, -z'
'-x+1/2, y, -z+3/4'
'x+1/2, -y, -z+3/4'
'-y+1/2, -x, z+3/4'
'y+1/2, x, z+3/4'
'x+1/2, y+1/2, z+1/2'
'-x+1/2, -y+1/2, z+1/2'
'y+1/2, -x+1/2, -z+1/2'
'-y+1/2, x+1/2, -z+1/2'
'-x+1, y+1/2, -z+5/4'
'x+1, -y+1/2, -z+5/4'
'-y+1, -x+1/2, z+5/4'
'y+1, x+1/2, z+5/4'

loop_
_atom_site_label
_atom_site_type_symbol
_atom_site_fract_x
_atom_site_fract_y
_atom_site_fract_z
_atom_site_U_iso_or_equiv
_atom_site_adp_type
_atom_site_occupancy
_atom_site_site_symmetry_order
_atom_site_calc_flag
_atom_site_refinement_flags_posn
_atom_site_refinement_flags_adp
_atom_site_refinement_flags_occupancy
_atom_site_disorder_assembly
_atom_site_disorder_group
F1 F 0.06573(5) 0.06004(5) 0.1183(3) 0.0324(3) Uani 1 1 d . . . . .
F2 F 0.19316(6) 0.19721(7) 0.4990(5) 0.0558(5) Uani 1 1 d . . . . .
O1 O -0.05773(5) 0.22705(5) 0.8754(3) 0.0174(3) Uani 1 1 d . . . . .
C3 C 0.02937(8) 0.20023(8) 0.4928(4) 0.0164(3) Uani 1 1 d . . . . .
C2 C 0.02042(8) 0.14506(8) 0.3479(4) 0.0198(4) Uani 1 1 d . . . . .
H2 H -0.0190 0.1298 0.3095 0.024 Uiso 1 1 calc R U . . .
C1 C 0.07145(8) 0.11337(8) 0.2620(4) 0.0229(4) Uani 1 1 d . . . . .
N1 N 0.12792(7) 0.13042(8) 0.3087(5) 0.0279(4) Uani 1 1 d . . . . .
B1 B -0.01852(11) 0.2500 0.6250 0.0149(5) Uani 1 2 d S T P . .
C4 C 0.13551(8) 0.18288(9) 0.4508(6) 0.0304(5) Uani 1 1 d . . . . .
C5 C 0.08892(8) 0.22022(8) 0.5467(4) 0.0216(4) Uani 1 1 d . . . . .
H1A H -0.0797(13) 0.1969(13) 0.830(7) 0.037(7) Uiso 1 1 d . . . . .
H1B H -0.064(2) 0.2500 1.1250 0.073(16) Uiso 1 2 d S . P . .

loop_
_atom_site_aniso_label
_atom_site_aniso_U_11
_atom_site_aniso_U_22
_atom_site_aniso_U_33
_atom_site_aniso_U_23
_atom_site_aniso_U_13
_atom_site_aniso_U_12
F1 0.0277(6) 0.0253(6) 0.0443(7) -0.0189(6) -0.0027(6) 0.0085(5)
F2 0.0126(5) 0.0419(8) 0.1130(15) -0.0313(9) 0.0046(7) 0.0010(5)
O1 0.0173(5) 0.0181(5) 0.0169(5) -0.0038(5) 0.0005(5) -0.0066(4)
C3 0.0157(8) 0.0171(8) 0.0164(7) -0.0004(6) -0.0008(6) 0.0024(6)
C2 0.0176(7) 0.0191(8) 0.0225(8) -0.0047(7) -0.0029(6) 0.0027(6)
C1 0.0225(9) 0.0191(9) 0.0270(8) -0.0054(7) -0.0013(7) 0.0050(7)
N1 0.0188(7) 0.0229(8) 0.0419(9) -0.0056(7) 0.0039(6) 0.0067(6)
B1 0.0133(11) 0.0150(11) 0.0164(11) -0.0030(10) 0.000 0.000
C4 0.0153(8) 0.0263(9) 0.0498(12) -0.0073(9) 0.0020(8) 0.0026(7)
C5 0.0153(8) 0.0191(9) 0.0303(10) -0.0020(7) 0.0004(6) 0.0003(6)

loop_
_atom_type_symbol
_atom_type_description
_atom_type_scat_dispersion_real
_atom_type_scat_dispersion_imag
_atom_type_scat_source
C C 0.0181 0.0091 'International Tables Vol C Tables 4.2.6.8 and 6.1.1.4'
H H 0.0000 0.0000 'International Tables Vol C Tables 4.2.6.8 and 6.1.1.4'
B B 0.0090 0.0039 'International Tables Vol C Tables 4.2.6.8 and 6.1.1.4'
N N 0.0311 0.0180 'International Tables Vol C Tables 4.2.6.8 and 6.1.1.4'
O O 0.0492 0.0322 'International Tables Vol C Tables 4.2.6.8 and 6.1.1.4'
F F 0.0727 0.0534 'International Tables Vol C Tables 4.2.6.8 and 6.1.1.4'

loop_
_exptl_crystal_face_index_h
_exptl_crystal_face_index_k
_exptl_crystal_face_index_l
_exptl_crystal_face_perp_dist
11 -9 0 0.0153
-10 10 0 0.0214
-10 -10 0 0.0249
11 9 0 0.0355
1 3 3 0.0772
-2 -3 -3 0.0656

loop_
_geom_angle_atom_site_label_1
_geom_angle_atom_site_label_2
_geom_angle_atom_site_label_3
_geom_angle
_geom_angle_site_symmetry_1
_geom_angle_site_symmetry_3
_geom_angle_publ_flag
B1 O1 H1A 115.6(19) . . ?
B1 O1 H1B 125.9(16) . . ?
H1A O1 H1B 118(3) . . ?
C2 C3 C5 119.01(16) . . ?
C2 C3 B1 131.34(15) . . ?
C5 C3 B1 109.64(14) . . ?
C1 C2 C3 116.93(16) . . ?
C1 C2 H2 121.5 . . ?
C3 C2 H2 121.5 . . ?
N1 C1 F1 114.33(16) . . ?
N1 C1 C2 125.94(17) . . ?
F1 C1 C2 119.73(16) . . ?
C1 N1 C4 116.20(16) . . ?
O1 B1 O1 108.45(18) 14_455 . ?
O1 B1 C3 110.52(8) 14_455 . ?
O1 B1 C3 114.09(8) . . ?
O1 B1 C3 114.09(8) 14_455 14_455 ?
O1 B1 C3 110.52(8) . 14_455 ?
C3 B1 C3 99.09(17) . 14_455 ?
N1 C4 F2 113.80(17) . . ?
N1 C4 C5 124.65(18) . . ?
F2 C4 C5 121.55(18) . . ?
C4 C5 C3 117.26(16) . . ?
C4 C5 C5 131.93(11) . 14_455 ?
C3 C5 C5 110.81(10) . 14_455 ?

loop_
_geom_bond_atom_site_label_1
_geom_bond_atom_site_label_2
_geom_bond_distance
_geom_bond_site_symmetry_2
_geom_bond_publ_flag
F1 C1 1.341(2) . ?
F2 C4 1.330(2) . ?
O1 B1 1.4825(17) . ?
O1 H1A 0.85(3) . ?
O1 H1B 1.208(6) . ?
C3 C2 1.388(2) . ?
C3 C5 1.408(2) . ?
C3 B1 1.632(2) . ?
C2 C1 1.380(2) . ?
C2 H2 0.9500 . ?
C1 N1 1.320(2) . ?
N1 C4 1.325(3) . ?
B1 O1 1.4825(17) 14_455 ?
B1 C3 1.632(2) 14_455 ?
C4 C5 1.384(3) . ?
C5 C5 1.483(4) 14_455 ?

loop_
_geom_torsion_atom_site_label_1
_geom_torsion_atom_site_label_2
_geom_torsion_atom_site_label_3
_geom_torsion_atom_site_label_4
_geom_torsion
_geom_torsion_site_symmetry_1
_geom_torsion_site_symmetry_2
_geom_torsion_site_symmetry_3
_geom_torsion_site_symmetry_4
_geom_torsion_publ_flag
C5 C3 C2 C1 -0.7(3) . . . . ?
B1 C3 C2 C1 179.80(15) . . . . ?
C3 C2 C1 N1 0.9(3) . . . . ?
C3 C2 C1 F1 -179.34(17) . . . . ?
F1 C1 N1 C4 -179.86(18) . . . . ?
C2 C1 N1 C4 -0.1(3) . . . . ?
C2 C3 B1 O1 -60.3(2) . . . 14_455 ?
C5 C3 B1 O1 120.21(16) . . . 14_455 ?
C2 C3 B1 O1 62.2(2) . . . . ?
C5 C3 B1 O1 -117.28(16) . . . . ?
C2 C3 B1 C3 179.7(2) . . . 14_455 ?
C5 C3 B1 C3 0.13(10) . . . 14_455 ?
C1 N1 C4 F2 178.40(19) . . . . ?
C1 N1 C4 C5 -0.9(3) . . . . ?
N1 C4 C5 C3 1.1(3) . . . . ?
F2 C4 C5 C3 -178.2(2) . . . . ?
N1 C4 C5 C5 -179.2(3) . . . 14_455 ?
F2 C4 C5 C5 1.5(4) . . . 14_455 ?
C2 C3 C5 C4 -0.2(3) . . . . ?
B1 C3 C5 C4 179.42(16) . . . . ?
C2 C3 C5 C5 -179.93(19) . . . 14_455 ?
B1 C3 C5 C5 -0.3(3) . . . 14_455 ?

loop_
_exptl_oxdiff_crystal_face_indexfrac_h
_exptl_oxdiff_crystal_face_indexfrac_k
_exptl_oxdiff_crystal_face_indexfrac_l
_exptl_oxdiff_crystal_face_x
_exptl_oxdiff_crystal_face_y
_exptl_oxdiff_crystal_face_z
11.0104 -9.0019 0.0016 -0.1046 0.1778 0.9689
-10.0089 10.0004 -0.0012 0.0335 -0.1102 -0.9788
-10.0147 -9.9845 -0.0042 0.7109 -0.6760 0.0990
11.0156 8.9845 0.0043 -0.7142 0.6870 -0.0011
0.9956 2.9895 3.0012 -0.8735 -0.6389 -0.0559
-1.9968 -2.9887 -3.0015 0.9107 0.5996 0.0119
